data_4085552
loop_
_publ_author_name
'Massard, Alexandre'
'Braunstein, Pierre'
'Danopoulos, Andreas A.'
'Choua, Sylvie'
'Rabu, Pierre'

_publ_section_title
;
 Studies on Three-Coordinate [Co{N(SiMe3)2}2L] Complexes, L =
 N-Heterocyclic Carbene
;
_journal_issue 11
_journal_name_full Organometallics
_journal_page_first 2429
_journal_paper_doi 10.1021/om501178p
_journal_volume 34
_journal_year 2015
_chemical_formula_moiety 'C35 H73 Co N4 P Si4'
_chemical_formula_sum 'C35 H73 Co N4 P Si4'
_chemical_formula_weight 752.23
_chemical_name_systematic
;
 ?
;
_space_group_crystal_system triclinic
_space_group_IT_number 2
_space_group_name_Hall '-P 1'
_space_group_name_H-M_alt 'P -1'
_symmetry_space_group_name_Hall '-P 1'
_symmetry_space_group_name_H-M 'P -1'
_atom_sites_solution_hydrogens geom
_audit_creation_method SHELXL-2013
_cell_angle_alpha 96.4010(10)
_cell_angle_beta 103.5990(10)
_cell_angle_gamma 115.4350(10)
_cell_formula_units_Z 2
_cell_length_a 11.1971(5)
_cell_length_b 12.1618(5)
_cell_length_c 19.5409(9)
_cell_measurement_reflns_used 9882
_cell_measurement_temperature 173(2)
_cell_measurement_theta_max 28.97
_cell_measurement_theta_min 2.45
_cell_volume 2266.26(18)
_computing_cell_refinement 'Bruker SAINT'
_computing_data_collection 'Bruker APEX2'
_computing_data_reduction 'Bruker SAINT'
_computing_molecular_graphics 'Bruker SHELXTL'
_computing_publication_material 'Bruker SHELXTL'
_computing_structure_refinement 'SHELXL-2013 (Sheldrick 2013)'
_computing_structure_solution 'SHELXS-97 (Sheldrick 2008)'
_diffrn_ambient_temperature 173(2)
_diffrn_measured_fraction_theta_full 0.999
_diffrn_measured_fraction_theta_max 0.994
_diffrn_measurement_device_type 'Bruker APEX-II CCD'
_diffrn_measurement_method '\f and \w scans'
_diffrn_radiation_monochromator triumph
_diffrn_radiation_type MoK\a
_diffrn_radiation_wavelength 0.71073
_diffrn_reflns_av_R_equivalents 0.0201
_diffrn_reflns_av_unetI/netI 0.0226
_diffrn_reflns_Laue_measured_fraction_full 0.999
_diffrn_reflns_Laue_measured_fraction_max 0.994
_diffrn_reflns_limit_h_max 15
_diffrn_reflns_limit_h_min -15
_diffrn_reflns_limit_k_max 16
_diffrn_reflns_limit_k_min -16
_diffrn_reflns_limit_l_max 26
_diffrn_reflns_limit_l_min -26
_diffrn_reflns_number 34100
_diffrn_reflns_point_group_measured_fraction_full 0.999
_diffrn_reflns_point_group_measured_fraction_max 0.994
_diffrn_reflns_theta_full 25.242
_diffrn_reflns_theta_max 29.034
_diffrn_reflns_theta_min 1.911
_diffrn_source 'sealed tube'
_exptl_absorpt_coefficient_mu 0.546
_exptl_absorpt_correction_T_max 0.7458
_exptl_absorpt_correction_T_min 0.6836
_exptl_absorpt_correction_type multi-scan
_exptl_absorpt_process_details sadabs
_exptl_crystal_colour green
_exptl_crystal_density_diffrn 1.102
_exptl_crystal_description prism
_exptl_crystal_F_000 818
_exptl_crystal_size_max 0.460
_exptl_crystal_size_mid 0.400
_exptl_crystal_size_min 0.220
_refine_diff_density_max 0.406
_refine_diff_density_min -0.257
_refine_diff_density_rms 0.050
_refine_ls_extinction_method none
_refine_ls_goodness_of_fit_ref 1.047
_refine_ls_hydrogen_treatment constr
_refine_ls_matrix_type full
_refine_ls_number_parameters 428
_refine_ls_number_reflns 12007
_refine_ls_number_restraints 0
_refine_ls_restrained_S_all 1.047
_refine_ls_R_factor_all 0.0457
_refine_ls_R_factor_gt 0.0341
_refine_ls_shift/su_max 0.002
_refine_ls_shift/su_mean 0.000
_refine_ls_structure_factor_coef Fsqd
_refine_ls_weighting_details 'w=1/[\s^2^(Fo^2^)+(0.0423P)^2^+1.0203P] where P=(Fo^2^+2Fc^2^)/3'
_refine_ls_weighting_scheme calc
_refine_ls_wR_factor_gt 0.0847
_refine_ls_wR_factor_ref 0.0931
_reflns_Friedel_coverage 0.000
_reflns_number_gt 10082
_reflns_number_total 12007
_reflns_threshold_expression 'I > 2\s(I)'
_cod_data_source_file om501178p_si_002.cif
_cod_data_source_block complex6pbam140513
_cod_depositor_comments 'Adding full bibliography for 4085549--4085557.cif.'
_cod_original_cell_volume 2266.26(17)
_cod_database_code 4085552
_shelx_space_group_comment
;
The symmetry employed for this shelxl refinement is uniquely defined
by the following loop, which should always be used as a source of
symmetry information in preference to the above space-group names.
They are only intended as comments.
;
_shelx_estimated_absorpt_t_min 0.787
_shelx_estimated_absorpt_t_max 0.889
_shelxl_version_number 2013-4

loop_
_space_group_symop_operation_xyz
'x, y, z'
'-x, -y, -z'

loop_
_atom_site_label
_atom_site_type_symbol
_atom_site_fract_x
_atom_site_fract_y
_atom_site_fract_z
_atom_site_U_iso_or_equiv
_atom_site_adp_type
_atom_site_occupancy
_atom_site_site_symmetry_order
_atom_site_calc_flag
_atom_site_refinement_flags_posn
_atom_site_refinement_flags_adp
C1 C 0.69484(13) 0.67859(12) 0.74956(7) 0.0208(2) Uani 1 1 d . .
C2 C 0.47415(16) 0.62292(15) 0.75124(10) 0.0338(3) Uani 1 1 d . .
H2 H 0.3861 0.5777 0.7580 0.041 Uiso 1 1 calc R U
C3 C 0.51594(16) 0.72608(16) 0.72575(10) 0.0349(3) Uani 1 1 d . .
H3 H 0.4631 0.7678 0.7109 0.042 Uiso 1 1 calc R U
C4 C 0.57803(15) 0.49855(13) 0.80546(8) 0.0254(3) Uani 1 1 d . .
C5 C 0.49313(16) 0.37176(14) 0.76975(8) 0.0296(3) Uani 1 1 d . .
C6 C 0.48689(19) 0.28362(16) 0.81090(10) 0.0406(4) Uani 1 1 d . .
H6 H 0.4313 0.1967 0.7880 0.049 Uiso 1 1 calc R U
C7 C 0.5596(2) 0.32009(18) 0.88376(11) 0.0476(5) Uani 1 1 d . .
H7 H 0.5563 0.2585 0.9103 0.057 Uiso 1 1 calc R U
C8 C 0.6372(2) 0.44566(18) 0.91844(10) 0.0441(4) Uani 1 1 d . .
H8 H 0.6852 0.4696 0.9690 0.053 Uiso 1 1 calc R U
C9 C 0.64658(17) 0.53854(15) 0.88057(9) 0.0322(3) Uani 1 1 d . .
C10 C 0.40314(18) 0.32599(15) 0.69084(9) 0.0364(4) Uani 1 1 d . .
H10 H 0.4353 0.3975 0.6671 0.044 Uiso 1 1 calc R U
C11 C 0.4162(2) 0.21868(18) 0.65024(11) 0.0525(5) Uani 1 1 d . .
H11A H 0.5147 0.2444 0.6567 0.079 Uiso 1 1 calc R U
H11B H 0.3654 0.1982 0.5985 0.079 Uiso 1 1 calc R U
H11C H 0.3768 0.1447 0.6696 0.079 Uiso 1 1 calc R U
C12 C 0.2503(2) 0.2852(2) 0.68561(12) 0.0509(5) Uani 1 1 d . .
H12A H 0.2188 0.2197 0.7120 0.076 Uiso 1 1 calc R U
H12B H 0.1923 0.2524 0.6345 0.076 Uiso 1 1 calc R U
H12C H 0.2422 0.3576 0.7070 0.076 Uiso 1 1 calc R U
C13 C 0.7151(2) 0.67472(17) 0.92174(9) 0.0403(4) Uani 1 1 d . .
H13 H 0.7426 0.7277 0.8869 0.048 Uiso 1 1 calc R U
C14 C 0.6100(3) 0.7008(3) 0.94783(16) 0.0753(8) Uani 1 1 d . .
H14A H 0.5257 0.6736 0.9068 0.113 Uiso 1 1 calc R U
H14B H 0.6505 0.7909 0.9687 0.113 Uiso 1 1 calc R U
H14C H 0.5861 0.6546 0.9848 0.113 Uiso 1 1 calc R U
C15 C 0.8460(3) 0.7137(2) 0.98483(13) 0.0639(6) Uani 1 1 d . .
H15A H 0.8209 0.6697 1.0224 0.096 Uiso 1 1 calc R U
H15B H 0.8910 0.8045 1.0051 0.096 Uiso 1 1 calc R U
H15C H 0.9104 0.6920 0.9676 0.096 Uiso 1 1 calc R U
C16 C 0.7762(2) 1.02265(16) 0.78989(11) 0.0430(4) Uani 1 1 d . .
C17 C 0.7780(3) 0.9701(2) 0.85769(11) 0.0581(6) Uani 1 1 d . .
H17A H 0.8465 0.9391 0.8655 0.087 Uiso 1 1 calc R U
H17B H 0.6854 0.9010 0.8509 0.087 Uiso 1 1 calc R U
H17C H 0.8032 1.0366 0.8999 0.087 Uiso 1 1 calc R U
C18 C 0.6593(3) 1.0600(2) 0.77502(15) 0.0621(6) Uani 1 1 d . .
H18A H 0.6748 1.1211 0.8177 0.093 Uiso 1 1 calc R U
H18B H 0.5692 0.9853 0.7648 0.093 Uiso 1 1 calc R U
H18C H 0.6595 1.0974 0.7331 0.093 Uiso 1 1 calc R U
C19 C 0.9179(3) 1.13990(18) 0.80553(14) 0.0616(6) Uani 1 1 d . .
H19A H 0.9311 1.2036 0.8461 0.092 Uiso 1 1 calc R U
H19B H 0.9200 1.1736 0.7623 0.092 Uiso 1 1 calc R U
H19C H 0.9928 1.1170 0.8182 0.092 Uiso 1 1 calc R U
C20 C 0.69124(19) 0.91679(17) 0.62441(10) 0.0384(4) Uani 1 1 d . .
C21 C 0.5405(2) 0.8939(3) 0.60218(13) 0.0629(6) Uani 1 1 d . .
H21A H 0.5146 0.9052 0.5530 0.094 Uiso 1 1 calc R U
H21B H 0.5317 0.9537 0.6360 0.094 Uiso 1 1 calc R U
H21C H 0.4786 0.8081 0.6033 0.094 Uiso 1 1 calc R U
C22 C 0.7864(3) 1.0464(2) 0.61579(15) 0.0672(7) Uani 1 1 d . .
H22A H 0.7572 1.0501 0.5651 0.101 Uiso 1 1 calc R U
H22B H 0.8829 1.0608 0.6297 0.101 Uiso 1 1 calc R U
H22C H 0.7799 1.1111 0.6471 0.101 Uiso 1 1 calc R U
C23 C 0.6969(3) 0.8159(3) 0.57279(11) 0.0634(6) Uani 1 1 d . .
H23A H 0.6363 0.7328 0.5781 0.095 Uiso 1 1 calc R U
H23B H 0.7928 0.8292 0.5845 0.095 Uiso 1 1 calc R U
H23C H 0.6650 0.8212 0.5227 0.095 Uiso 1 1 calc R U
C24 C 1.1413(2) 0.5141(2) 0.79791(14) 0.0571(6) Uani 1 1 d . .
H24A H 1.1425 0.5289 0.7497 0.086 Uiso 1 1 calc R U
H24B H 1.1245 0.4280 0.7978 0.086 Uiso 1 1 calc R U
H24C H 1.2313 0.5733 0.8340 0.086 Uiso 1 1 calc R U
C25 C 0.83030(19) 0.42106(16) 0.75194(10) 0.0415(4) Uani 1 1 d . .
H25A H 0.7534 0.4121 0.7705 0.062 Uiso 1 1 calc R U
H25B H 0.8288 0.3397 0.7416 0.062 Uiso 1 1 calc R U
H25C H 0.8199 0.4505 0.7073 0.062 Uiso 1 1 calc R U
C26 C 0.9881(3) 0.4842(2) 0.90693(11) 0.0551(5) Uani 1 1 d . .
H26A H 1.0805 0.5274 0.9436 0.083 Uiso 1 1 calc R U
H26B H 0.9545 0.3934 0.8973 0.083 Uiso 1 1 calc R U
H26C H 0.9233 0.5043 0.9249 0.083 Uiso 1 1 calc R U
C27 C 1.2279(2) 0.7875(2) 0.97546(11) 0.0604(6) Uani 1 1 d . .
H27A H 1.1508 0.7520 0.9954 0.091 Uiso 1 1 calc R U
H27B H 1.3013 0.8673 1.0085 0.091 Uiso 1 1 calc R U
H27C H 1.2655 0.7289 0.9698 0.091 Uiso 1 1 calc R U
C28 C 1.1205(3) 0.9464(2) 0.90334(14) 0.0651(6) Uani 1 1 d . .
H28A H 1.0646 0.9512 0.8580 0.098 Uiso 1 1 calc R U
H28B H 1.2071 1.0258 0.9240 0.098 Uiso 1 1 calc R U
H28C H 1.0677 0.9310 0.9379 0.098 Uiso 1 1 calc R U
C29 C 1.3245(2) 0.8777(2) 0.85558(14) 0.0636(6) Uani 1 1 d . .
H29A H 1.3550 0.8137 0.8508 0.095 Uiso 1 1 calc R U
H29B H 1.3986 0.9530 0.8922 0.095 Uiso 1 1 calc R U
H29C H 1.3037 0.8989 0.8088 0.095 Uiso 1 1 calc R U
C30 C 1.1193(2) 0.94038(17) 0.70801(12) 0.0487(5) Uani 1 1 d . .
H30A H 1.0657 0.9832 0.6904 0.073 Uiso 1 1 calc R U
H30B H 1.2184 0.9952 0.7159 0.073 Uiso 1 1 calc R U
H30C H 1.1060 0.9205 0.7538 0.073 Uiso 1 1 calc R U
C31 C 1.0543(3) 0.8406(3) 0.55087(13) 0.0721(8) Uani 1 1 d . .
H31A H 1.0379 0.7709 0.5131 0.108 Uiso 1 1 calc R U
H31B H 1.1439 0.9132 0.5568 0.108 Uiso 1 1 calc R U
H31C H 0.9794 0.8632 0.5368 0.108 Uiso 1 1 calc R U
C32 C 1.1995(2) 0.7453(3) 0.65546(15) 0.0646(6) Uani 1 1 d . .
H32A H 1.2125 0.7231 0.7024 0.097 Uiso 1 1 calc R U
H32B H 1.2865 0.8156 0.6558 0.097 Uiso 1 1 calc R U
H32C H 1.1735 0.6729 0.6168 0.097 Uiso 1 1 calc R U
C33 C 0.7654(2) 0.5715(2) 0.47995(10) 0.0521(5) Uani 1 1 d . .
H33A H 0.7372 0.6374 0.4790 0.078 Uiso 1 1 calc R U
H33B H 0.6908 0.4936 0.4456 0.078 Uiso 1 1 calc R U
H33C H 0.8505 0.5974 0.4662 0.078 Uiso 1 1 calc R U
C34 C 0.8684(3) 0.4287(2) 0.56862(14) 0.0641(6) Uani 1 1 d . .
H34A H 0.9515 0.4634 0.5531 0.096 Uiso 1 1 calc R U
H34B H 0.7969 0.3503 0.5335 0.096 Uiso 1 1 calc R U
H34C H 0.8928 0.4118 0.6164 0.096 Uiso 1 1 calc R U
C35 C 0.62309(18) 0.46598(18) 0.58529(10) 0.0450(4) Uani 1 1 d . .
H35A H 0.6321 0.4484 0.6335 0.067 Uiso 1 1 calc R U
H35B H 0.5647 0.3871 0.5480 0.067 Uiso 1 1 calc R U
H35C H 0.5800 0.5210 0.5803 0.067 Uiso 1 1 calc R U
N1 N 0.58346(12) 0.59429(11) 0.76602(7) 0.0238(2) Uani 1 1 d . .
N2 N 0.65100(12) 0.76095(11) 0.72495(7) 0.0250(2) Uani 1 1 d . .
N3 N 1.02133(13) 0.68620(12) 0.82384(7) 0.0267(2) Uani 1 1 d . .
N4 N 0.90518(12) 0.67702(11) 0.64327(6) 0.0245(2) Uani 1 1 d . .
Si1 Si 0.99939(4) 0.53697(4) 0.82127(2) 0.02795(9) Uani 1 1 d . .
Si2 Si 1.16267(5) 0.81508(5) 0.88434(3) 0.03757(11) Uani 1 1 d . .
Si3 Si 1.05784(4) 0.79188(5) 0.63903(3) 0.03476(10) Uani 1 1 d . .
Si4 Si 0.79923(5) 0.54485(4) 0.57411(2) 0.03144(10) Uani 1 1 d . .
P1 P 0.77488(4) 0.90586(3) 0.71686(2) 0.02742(8) Uani 1 1 d . .
Co1 Co 0.88277(2) 0.68568(2) 0.74082(2) 0.02038(5) Uani 1 1 d . .

loop_
_atom_site_aniso_label
_atom_site_aniso_U_11
_atom_site_aniso_U_22
_atom_site_aniso_U_33
_atom_site_aniso_U_23
_atom_site_aniso_U_13
_atom_site_aniso_U_12
C1 0.0203(6) 0.0196(6) 0.0209(6) 0.0035(5) 0.0065(5) 0.0085(5)
C2 0.0214(7) 0.0361(8) 0.0488(9) 0.0135(7) 0.0148(6) 0.0151(6)
C3 0.0246(7) 0.0377(8) 0.0506(10) 0.0160(7) 0.0138(7) 0.0195(7)
C4 0.0243(6) 0.0264(7) 0.0293(7) 0.0103(6) 0.0132(5) 0.0119(6)
C5 0.0272(7) 0.0275(7) 0.0315(7) 0.0096(6) 0.0127(6) 0.0083(6)
C6 0.0444(9) 0.0266(8) 0.0428(9) 0.0133(7) 0.0133(8) 0.0087(7)
C7 0.0540(11) 0.0397(9) 0.0457(10) 0.0243(8) 0.0127(9) 0.0173(9)
C8 0.0493(10) 0.0440(10) 0.0328(8) 0.0148(7) 0.0078(8) 0.0180(8)
C9 0.0317(7) 0.0330(8) 0.0311(8) 0.0085(6) 0.0107(6) 0.0138(6)
C10 0.0366(8) 0.0273(7) 0.0314(8) 0.0090(6) 0.0102(6) 0.0029(6)
C11 0.0658(13) 0.0334(9) 0.0421(10) 0.0042(8) 0.0241(9) 0.0068(9)
C12 0.0355(9) 0.0458(11) 0.0526(11) 0.0159(9) 0.0062(8) 0.0057(8)
C13 0.0475(10) 0.0354(9) 0.0312(8) 0.0029(7) 0.0095(7) 0.0162(8)
C14 0.0674(16) 0.0714(16) 0.0786(17) -0.0167(14) 0.0164(13) 0.0370(14)
C15 0.0577(13) 0.0529(13) 0.0546(13) -0.0091(10) -0.0050(10) 0.0196(11)
C16 0.0557(11) 0.0276(8) 0.0483(10) 0.0041(7) 0.0171(9) 0.0228(8)
C17 0.0882(17) 0.0481(11) 0.0408(10) 0.0017(9) 0.0215(11) 0.0360(12)
C18 0.0769(16) 0.0478(12) 0.0830(17) 0.0130(11) 0.0346(13) 0.0441(12)
C19 0.0653(14) 0.0272(9) 0.0716(15) -0.0024(9) 0.0093(12) 0.0134(9)
C20 0.0411(9) 0.0416(9) 0.0406(9) 0.0210(7) 0.0143(7) 0.0233(8)
C21 0.0509(12) 0.0902(18) 0.0608(13) 0.0380(13) 0.0135(10) 0.0421(13)
C22 0.0703(15) 0.0617(14) 0.0728(16) 0.0441(13) 0.0277(13) 0.0248(12)
C23 0.0887(17) 0.0796(16) 0.0328(10) 0.0120(10) 0.0096(10) 0.0544(15)
C24 0.0502(11) 0.0559(12) 0.0855(16) 0.0178(11) 0.0334(11) 0.0365(10)
C25 0.0425(9) 0.0317(8) 0.0436(10) 0.0090(7) 0.0084(8) 0.0144(7)
C26 0.0901(17) 0.0519(12) 0.0367(10) 0.0219(9) 0.0221(10) 0.0415(12)
C27 0.0526(12) 0.0724(15) 0.0356(10) 0.0026(10) -0.0082(9) 0.0252(11)
C28 0.0723(15) 0.0402(11) 0.0684(15) -0.0076(10) 0.0088(12) 0.0256(11)
C29 0.0294(9) 0.0691(15) 0.0659(14) 0.0098(12) 0.0029(9) 0.0079(10)
C30 0.0328(9) 0.0335(9) 0.0652(13) 0.0155(9) 0.0142(8) 0.0028(7)
C31 0.0601(14) 0.0834(17) 0.0584(14) 0.0407(13) 0.0308(11) 0.0095(13)
C32 0.0316(10) 0.0781(16) 0.0911(18) 0.0207(14) 0.0275(11) 0.0277(11)
C33 0.0562(12) 0.0652(13) 0.0265(8) 0.0083(8) 0.0130(8) 0.0220(10)
C34 0.0898(18) 0.0593(13) 0.0622(14) 0.0089(11) 0.0317(13) 0.0492(14)
C35 0.0315(8) 0.0428(10) 0.0350(9) 0.0029(7) 0.0052(7) -0.0007(7)
N1 0.0206(5) 0.0230(5) 0.0288(6) 0.0074(5) 0.0094(4) 0.0100(5)
N2 0.0213(5) 0.0239(6) 0.0321(6) 0.0086(5) 0.0091(5) 0.0120(5)
N3 0.0251(6) 0.0293(6) 0.0248(6) 0.0055(5) 0.0039(5) 0.0144(5)
N4 0.0206(5) 0.0290(6) 0.0239(6) 0.0086(5) 0.0099(4) 0.0099(5)
Si1 0.0316(2) 0.0327(2) 0.0271(2) 0.00984(16) 0.01036(16) 0.02059(18)
Si2 0.0303(2) 0.0378(2) 0.0326(2) -0.00019(19) -0.00123(17) 0.01317(19)
Si3 0.02239(19) 0.0418(2) 0.0388(2) 0.0176(2) 0.01511(17) 0.00942(18)
Si4 0.0333(2) 0.0340(2) 0.02439(19) 0.00449(16) 0.01101(16) 0.01318(18)
P1 0.02587(18) 0.02227(17) 0.0348(2) 0.00833(15) 0.01039(15) 0.01114(15)
Co1 0.01755(9) 0.02157(9) 0.02158(9) 0.00535(7) 0.00640(7) 0.00871(7)

loop_
_atom_type_symbol
_atom_type_description
_atom_type_scat_dispersion_real
_atom_type_scat_dispersion_imag
_atom_type_scat_source
C C 0.0033 0.0016 'International Tables Vol C Tables 4.2.6.8 and 6.1.1.4'
H H 0.0000 0.0000 'International Tables Vol C Tables 4.2.6.8 and 6.1.1.4'
N N 0.0061 0.0033 'International Tables Vol C Tables 4.2.6.8 and 6.1.1.4'
Si Si 0.0817 0.0704 'International Tables Vol C Tables 4.2.6.8 and 6.1.1.4'
P P 0.1023 0.0942 'International Tables Vol C Tables 4.2.6.8 and 6.1.1.4'
Co Co 0.3494 0.9721 'International Tables Vol C Tables 4.2.6.8 and 6.1.1.4'

loop_
_geom_angle_atom_site_label_1
_geom_angle_atom_site_label_2
_geom_angle_atom_site_label_3
_geom_angle
N1 C1 N2 103.63(11)
N1 C1 Co1 134.38(10)
N2 C1 Co1 121.21(9)
C3 C2 N1 107.12(13)
C3 C2 H2 126.4
N1 C2 H2 126.4
C2 C3 N2 107.30(13)
C2 C3 H3 126.3
N2 C3 H3 126.3
C5 C4 C9 122.41(14)
C5 C4 N1 119.57(13)
C9 C4 N1 117.59(13)
C6 C5 C4 117.31(15)
C6 C5 C10 118.84(14)
C4 C5 C10 123.77(14)
C7 C6 C5 121.36(16)
C7 C6 H6 119.3
C5 C6 H6 119.3
C6 C7 C8 120.22(17)
C6 C7 H7 119.9
C8 C7 H7 119.9
C7 C8 C9 121.24(17)
C7 C8 H8 119.4
C9 C8 H8 119.4
C8 C9 C4 117.22(15)
C8 C9 C13 119.93(15)
C4 C9 C13 122.52(15)
C5 C10 C11 111.87(16)
C5 C10 C12 110.02(14)
C11 C10 C12 110.53(16)
C5 C10 H10 108.1
C11 C10 H10 108.1
C12 C10 H10 108.1
C10 C11 H11A 109.5
C10 C11 H11B 109.5
H11A C11 H11B 109.5
C10 C11 H11C 109.5
H11A C11 H11C 109.5
H11B C11 H11C 109.5
C10 C12 H12A 109.5
C10 C12 H12B 109.5
H12A C12 H12B 109.5
C10 C12 H12C 109.5
H12A C12 H12C 109.5
H12B C12 H12C 109.5
C9 C13 C14 109.56(17)
C9 C13 C15 113.85(16)
C14 C13 C15 110.53(18)
C9 C13 H13 107.6
C14 C13 H13 107.6
C15 C13 H13 107.6
C13 C14 H14A 109.5
C13 C14 H14B 109.5
H14A C14 H14B 109.5
C13 C14 H14C 109.5
H14A C14 H14C 109.5
H14B C14 H14C 109.5
C13 C15 H15A 109.5
C13 C15 H15B 109.5
H15A C15 H15B 109.5
C13 C15 H15C 109.5
H15A C15 H15C 109.5
H15B C15 H15C 109.5
C17 C16 C18 108.40(19)
C17 C16 C19 108.13(19)
C18 C16 C19 109.55(17)
C17 C16 P1 107.15(12)
C18 C16 P1 119.25(15)
C19 C16 P1 103.86(14)
C16 C17 H17A 109.5
C16 C17 H17B 109.5
H17A C17 H17B 109.5
C16 C17 H17C 109.5
H17A C17 H17C 109.5
H17B C17 H17C 109.5
C16 C18 H18A 109.5
C16 C18 H18B 109.5
H18A C18 H18B 109.5
C16 C18 H18C 109.5
H18A C18 H18C 109.5
H18B C18 H18C 109.5
C16 C19 H19A 109.5
C16 C19 H19B 109.5
H19A C19 H19B 109.5
C16 C19 H19C 109.5
H19A C19 H19C 109.5
H19B C19 H19C 109.5
C21 C20 C23 107.20(19)
C21 C20 C22 109.45(18)
C23 C20 C22 109.11(19)
C21 C20 P1 120.35(14)
C23 C20 P1 103.60(12)
C22 C20 P1 106.66(14)
C20 C21 H21A 109.5
C20 C21 H21B 109.5
H21A C21 H21B 109.5
C20 C21 H21C 109.5
H21A C21 H21C 109.5
H21B C21 H21C 109.5
C20 C22 H22A 109.5
C20 C22 H22B 109.5
H22A C22 H22B 109.5
C20 C22 H22C 109.5
H22A C22 H22C 109.5
H22B C22 H22C 109.5
C20 C23 H23A 109.5
C20 C23 H23B 109.5
H23A C23 H23B 109.5
C20 C23 H23C 109.5
H23A C23 H23C 109.5
H23B C23 H23C 109.5
Si1 C24 H24A 109.5
Si1 C24 H24B 109.5
H24A C24 H24B 109.5
Si1 C24 H24C 109.5
H24A C24 H24C 109.5
H24B C24 H24C 109.5
Si1 C25 H25A 109.5
Si1 C25 H25B 109.5
H25A C25 H25B 109.5
Si1 C25 H25C 109.5
H25A C25 H25C 109.5
H25B C25 H25C 109.5
Si1 C26 H26A 109.5
Si1 C26 H26B 109.5
H26A C26 H26B 109.5
Si1 C26 H26C 109.5
H26A C26 H26C 109.5
H26B C26 H26C 109.5
Si2 C27 H27A 109.5
Si2 C27 H27B 109.5
H27A C27 H27B 109.5
Si2 C27 H27C 109.5
H27A C27 H27C 109.5
H27B C27 H27C 109.5
Si2 C28 H28A 109.5
Si2 C28 H28B 109.5
H28A C28 H28B 109.5
Si2 C28 H28C 109.5
H28A C28 H28C 109.5
H28B C28 H28C 109.5
Si2 C29 H29A 109.5
Si2 C29 H29B 109.5
H29A C29 H29B 109.5
Si2 C29 H29C 109.5
H29A C29 H29C 109.5
H29B C29 H29C 109.5
Si3 C30 H30A 109.5
Si3 C30 H30B 109.5
H30A C30 H30B 109.5
Si3 C30 H30C 109.5
H30A C30 H30C 109.5
H30B C30 H30C 109.5
Si3 C31 H31A 109.5
Si3 C31 H31B 109.5
H31A C31 H31B 109.5
Si3 C31 H31C 109.5
H31A C31 H31C 109.5
H31B C31 H31C 109.5
Si3 C32 H32A 109.5
Si3 C32 H32B 109.5
H32A C32 H32B 109.5
Si3 C32 H32C 109.5
H32A C32 H32C 109.5
H32B C32 H32C 109.5
Si4 C33 H33A 109.5
Si4 C33 H33B 109.5
H33A C33 H33B 109.5
Si4 C33 H33C 109.5
H33A C33 H33C 109.5
H33B C33 H33C 109.5
Si4 C34 H34A 109.5
Si4 C34 H34B 109.5
H34A C34 H34B 109.5
Si4 C34 H34C 109.5
H34A C34 H34C 109.5
H34B C34 H34C 109.5
Si4 C35 H35A 109.5
Si4 C35 H35B 109.5
H35A C35 H35B 109.5
Si4 C35 H35C 109.5
H35A C35 H35C 109.5
H35B C35 H35C 109.5
C1 N1 C2 111.19(12)
C1 N1 C4 128.07(12)
C2 N1 C4 119.92(12)
C1 N2 C3 110.76(12)
C1 N2 P1 119.20(9)
C3 N2 P1 128.35(10)
Si2 N3 Si1 122.01(7)
Si2 N3 Co1 126.86(7)
Si1 N3 Co1 110.45(6)
Si3 N4 Si4 122.01(7)
Si3 N4 Co1 115.10(7)
Si4 N4 Co1 121.22(6)
N3 Si1 C25 109.78(7)
N3 Si1 C26 115.35(8)
C25 Si1 C26 104.11(10)
N3 Si1 C24 112.81(9)
C25 Si1 C24 107.89(10)
C26 Si1 C24 106.31(11)
N3 Si2 C28 110.89(9)
N3 Si2 C27 114.51(9)
C28 Si2 C27 105.76(12)
N3 Si2 C29 114.90(9)
C28 Si2 C29 107.91(13)
C27 Si2 C29 102.09(11)
N4 Si3 C30 110.63(8)
N4 Si3 C32 112.09(9)
C30 Si3 C32 108.18(11)
N4 Si3 C31 116.97(9)
C30 Si3 C31 104.38(12)
C32 Si3 C31 103.93(13)
N4 Si4 C35 109.43(7)
N4 Si4 C33 115.77(9)
C35 Si4 C33 104.59(9)
N4 Si4 C34 113.63(10)
C35 Si4 C34 108.92(11)
C33 Si4 C34 103.91(11)
N2 P1 C20 103.29(7)
N2 P1 C16 102.46(7)
C20 P1 C16 110.57(8)
N3 Co1 N4 121.30(5)
N3 Co1 C1 121.51(5)
N4 Co1 C1 116.99(5)

loop_
_geom_bond_atom_site_label_1
_geom_bond_atom_site_label_2
_geom_bond_distance
C1 N1 1.3688(17)
C1 N2 1.3764(17)
C1 Co1 2.1168(13)
C2 C3 1.336(2)
C2 N1 1.3874(18)
C2 H2 0.9500
C3 N2 1.3888(18)
C3 H3 0.9500
C4 C5 1.399(2)
C4 C9 1.404(2)
C4 N1 1.4542(18)
C5 C6 1.398(2)
C5 C10 1.516(2)
C6 C7 1.375(3)
C6 H6 0.9500
C7 C8 1.378(3)
C7 H7 0.9500
C8 C9 1.398(2)
C8 H8 0.9500
C9 C13 1.516(2)
C10 C11 1.530(3)
C10 C12 1.538(3)
C10 H10 1.0000
C11 H11A 0.9800
C11 H11B 0.9800
C11 H11C 0.9800
C12 H12A 0.9800
C12 H12B 0.9800
C12 H12C 0.9800
C13 C14 1.521(3)
C13 C15 1.522(3)
C13 H13 1.0000
C14 H14A 0.9800
C14 H14B 0.9800
C14 H14C 0.9800
C15 H15A 0.9800
C15 H15B 0.9800
C15 H15C 0.9800
C16 C17 1.533(3)
C16 C18 1.537(3)
C16 C19 1.542(3)
C16 P1 1.8907(18)
C17 H17A 0.9800
C17 H17B 0.9800
C17 H17C 0.9800
C18 H18A 0.9800
C18 H18B 0.9800
C18 H18C 0.9800
C19 H19A 0.9800
C19 H19B 0.9800
C19 H19C 0.9800
C20 C21 1.530(3)
C20 C23 1.532(3)
C20 C22 1.533(3)
C20 P1 1.8771(18)
C21 H21A 0.9800
C21 H21B 0.9800
C21 H21C 0.9800
C22 H22A 0.9800
C22 H22B 0.9800
C22 H22C 0.9800
C23 H23A 0.9800
C23 H23B 0.9800
C23 H23C 0.9800
C24 Si1 1.8721(19)
C24 H24A 0.9800
C24 H24B 0.9800
C24 H24C 0.9800
C25 Si1 1.8662(18)
C25 H25A 0.9800
C25 H25B 0.9800
C25 H25C 0.9800
C26 Si1 1.8706(19)
C26 H26A 0.9800
C26 H26B 0.9800
C26 H26C 0.9800
C27 Si2 1.884(2)
C27 H27A 0.9800
C27 H27B 0.9800
C27 H27C 0.9800
C28 Si2 1.874(2)
C28 H28A 0.9800
C28 H28B 0.9800
C28 H28C 0.9800
C29 Si2 1.889(2)
C29 H29A 0.9800
C29 H29B 0.9800
C29 H29C 0.9800
C30 Si3 1.872(2)
C30 H30A 0.9800
C30 H30B 0.9800
C30 H30C 0.9800
C31 Si3 1.881(2)
C31 H31A 0.9800
C31 H31B 0.9800
C31 H31C 0.9800
C32 Si3 1.874(2)
C32 H32A 0.9800
C32 H32B 0.9800
C32 H32C 0.9800
C33 Si4 1.8829(19)
C33 H33A 0.9800
C33 H33B 0.9800
C33 H33C 0.9800
C34 Si4 1.885(2)
C34 H34A 0.9800
C34 H34B 0.9800
C34 H34C 0.9800
C35 Si4 1.8659(18)
C35 H35A 0.9800
C35 H35B 0.9800
C35 H35C 0.9800
N2 P1 1.7663(12)
N3 Si2 1.7133(13)
N3 Si1 1.7170(13)
N3 Co1 1.9608(12)
N4 Si3 1.7092(12)
N4 Si4 1.7151(13)
N4 Co1 1.9775(12)

loop_
_geom_torsion_atom_site_label_1
_geom_torsion_atom_site_label_2
_geom_torsion_atom_site_label_3
_geom_torsion_atom_site_label_4
_geom_torsion
N1 C2 C3 N2 -0.07(19)
C9 C4 C5 C6 -4.9(2)
N1 C4 C5 C6 -177.25(14)
C9 C4 C5 C10 171.85(15)
N1 C4 C5 C10 -0.5(2)
C4 C5 C6 C7 0.9(3)
C10 C5 C6 C7 -175.98(18)
C5 C6 C7 C8 2.1(3)
C6 C7 C8 C9 -1.4(3)
C7 C8 C9 C4 -2.3(3)
C7 C8 C9 C13 171.21(19)
C5 C4 C9 C8 5.6(2)
N1 C4 C9 C8 178.07(15)
C5 C4 C9 C13 -167.78(15)
N1 C4 C9 C13 4.7(2)
C6 C5 C10 C11 -48.8(2)
C4 C5 C10 C11 134.45(16)
C6 C5 C10 C12 74.4(2)
C4 C5 C10 C12 -102.29(18)
C8 C9 C13 C14 -83.5(2)
C4 C9 C13 C14 89.7(2)
C8 C9 C13 C15 40.8(2)
C4 C9 C13 C15 -145.98(18)
N2 C1 N1 C2 0.69(16)
Co1 C1 N1 C2 -168.81(12)
N2 C1 N1 C4 -168.78(13)
Co1 C1 N1 C4 21.7(2)
C3 C2 N1 C1 -0.40(19)
C3 C2 N1 C4 170.04(14)
C5 C4 N1 C1 -115.16(16)
C9 C4 N1 C1 72.13(19)
C5 C4 N1 C2 76.19(18)
C9 C4 N1 C2 -96.52(17)
N1 C1 N2 C3 -0.73(16)
Co1 C1 N2 C3 170.51(11)
N1 C1 N2 P1 165.65(9)
Co1 C1 N2 P1 -23.11(15)
C2 C3 N2 C1 0.52(19)
C2 C3 N2 P1 -164.29(12)
Si2 N3 Si1 C25 177.26(9)
Co1 N3 Si1 C25 -11.62(10)
Si2 N3 Si1 C26 60.06(13)
Co1 N3 Si1 C26 -128.82(10)
Si2 N3 Si1 C24 -62.39(13)
Co1 N3 Si1 C24 108.74(10)
Si1 N3 Si2 C28 -154.14(12)
Co1 N3 Si2 C28 36.27(14)
Si1 N3 Si2 C27 -34.57(13)
Co1 N3 Si2 C27 155.84(11)
Si1 N3 Si2 C29 83.17(13)
Co1 N3 Si2 C29 -86.42(13)
Si4 N4 Si3 C30 163.08(9)
Co1 N4 Si3 C30 -31.52(11)
Si4 N4 Si3 C32 -76.08(13)
Co1 N4 Si3 C32 89.32(12)
Si4 N4 Si3 C31 43.79(15)
Co1 N4 Si3 C31 -150.81(12)
Si3 N4 Si4 C35 -163.74(10)
Co1 N4 Si4 C35 31.74(11)
Si3 N4 Si4 C33 -45.90(12)
Co1 N4 Si4 C33 149.58(10)
Si3 N4 Si4 C34 74.27(12)
Co1 N4 Si4 C34 -90.24(11)
C1 N2 P1 C20 133.01(11)
C3 N2 P1 C20 -63.29(15)
C1 N2 P1 C16 -112.03(12)
C3 N2 P1 C16 51.67(16)
C21 C20 P1 N2 49.49(18)
C23 C20 P1 N2 -70.12(15)
C22 C20 P1 N2 174.79(14)
C21 C20 P1 C16 -59.50(19)
C23 C20 P1 C16 -179.11(15)
C22 C20 P1 C16 65.80(17)
C17 C16 P1 N2 44.02(16)
C18 C16 P1 N2 -79.45(17)
C19 C16 P1 N2 158.33(13)
C17 C16 P1 C20 153.55(15)
C18 C16 P1 C20 30.08(19)
C19 C16 P1 C20 -92.14(15)
